data_2234912
loop_
_publ_author_name
'Kennedy, Alan R.'
'Okoth, Maurice O.'

_publ_section_title
;
 2-Aminoethanaminium iodide
;
_journal_coeditor_code BR2201
_journal_issue 6
_journal_name_full 'Acta Crystallographica Section E'
_journal_page_first o1731
_journal_paper_doi 10.1107/S160053681202065X
_journal_volume 68
_journal_year 2012
_chemical_formula_iupac 'C2 H9 N2 +, I -'
_chemical_formula_moiety 'C2 H9 N2 +, I -'
_chemical_formula_sum 'C2 H9 I N2'
_chemical_formula_weight 188.01
_chemical_name_systematic
;
2-Aminoethanaminium iodide
;
_space_group_IT_number 61
_symmetry_cell_setting orthorhombic
_symmetry_space_group_name_Hall '-P 2ac 2ab'
_symmetry_space_group_name_H-M 'P b c a'
_atom_sites_solution_hydrogens difmap
_atom_sites_solution_primary direct
_atom_sites_solution_secondary difmap
_audit_creation_method SHELXL-97
_cell_angle_alpha 90.00
_cell_angle_beta 90.00
_cell_angle_gamma 90.00
_cell_formula_units_Z 8
_cell_length_a 8.1380(2)
_cell_length_b 8.6259(2)
_cell_length_c 16.7854(6)
_cell_measurement_reflns_used 7738
_cell_measurement_temperature 123(2)
_cell_measurement_theta_max 30.4087
_cell_measurement_theta_min 3.3750
_cell_volume 1178.29(6)
_computing_cell_refinement
;
CrysAlis PRO (Oxford Diffraction, 2010)
;
_computing_data_collection
;
CrysAlis PRO (Oxford Diffraction, 2010)
;
_computing_data_reduction
;
CrysAlis PRO (Oxford Diffraction, 2010)
;
_computing_molecular_graphics
;
ORTEP-3 (Farrugia, 1997) and X-SEED (Barbour, 2001)
;
_computing_publication_material 'SHELXL97 (Sheldrick, 2008)'
_computing_structure_refinement 'SHELXL97 (Sheldrick, 2008)'
_computing_structure_solution 'SIR92 (Burla <i>et al.</i>, 2005)'
_diffrn_ambient_temperature 123(2)
_diffrn_measured_fraction_theta_full 0.999
_diffrn_measured_fraction_theta_max 0.937
_diffrn_measurement_device_type 'Oxford Diffraction Gemini S'
_diffrn_measurement_method 'omega scans'
_diffrn_radiation_monochromator graphite
_diffrn_radiation_source 'fine-focus sealed tube'
_diffrn_radiation_type MoK\a
_diffrn_radiation_wavelength 0.71073
_diffrn_reflns_av_R_equivalents 0.0249
_diffrn_reflns_av_sigmaI/netI 0.0133
_diffrn_reflns_limit_h_max 11
_diffrn_reflns_limit_h_min -11
_diffrn_reflns_limit_k_max 12
_diffrn_reflns_limit_k_min -12
_diffrn_reflns_limit_l_max 22
_diffrn_reflns_limit_l_min -23
_diffrn_reflns_number 13735
_diffrn_reflns_theta_full 27.50
_diffrn_reflns_theta_max 30.46
_diffrn_reflns_theta_min 3.49
_diffrn_standards_decay_% 0
_diffrn_standards_interval_count 0
_diffrn_standards_interval_time 0
_diffrn_standards_number 0
_exptl_absorpt_coefficient_mu 5.294
_exptl_absorpt_correction_T_max 0.805
_exptl_absorpt_correction_T_min 0.405
_exptl_absorpt_correction_type multi-scan
_exptl_absorpt_process_details
;
(CrysAlis PRO; Oxford Diffraction, 2010)
;
_exptl_crystal_colour colourless
_exptl_crystal_density_diffrn 2.120
_exptl_crystal_density_method 'not measured'
_exptl_crystal_description 'cut needle'
_exptl_crystal_F_000 704
_exptl_crystal_size_max 0.28
_exptl_crystal_size_mid 0.08
_exptl_crystal_size_min 0.04
_refine_diff_density_max 0.584
_refine_diff_density_min -0.387
_refine_ls_extinction_coef 0.00618(17)
_refine_ls_extinction_expression Fc^*^=kFc[1+0.001xFc^2^\l^3^/sin(2\q)]^-1/4^
_refine_ls_extinction_method 'SHELXL97 (Sheldrick, 2008)'
_refine_ls_goodness_of_fit_ref 1.077
_refine_ls_hydrogen_treatment refall
_refine_ls_matrix_type full
_refine_ls_number_parameters 83
_refine_ls_number_reflns 1675
_refine_ls_number_restraints 0
_refine_ls_restrained_S_all 1.077
_refine_ls_R_factor_all 0.0218
_refine_ls_R_factor_gt 0.0161
_refine_ls_shift/su_max 0.003
_refine_ls_shift/su_mean 0.000
_refine_ls_structure_factor_coef Fsqd
_refine_ls_weighting_details 'calc w=1/[\s^2^(Fo^2^)+(0.0188P)^2^+0.0175P] where P=(Fo^2^+2Fc^2^)/3'
_refine_ls_weighting_scheme calc
_refine_ls_wR_factor_gt 0.0342
_refine_ls_wR_factor_ref 0.0353
_reflns_number_gt 1405
_reflns_number_total 1675
_reflns_threshold_expression I>2\s(I)
_cod_data_source_file br2201.cif
_cod_data_source_block I
_cod_database_code 2234912
_cod_database_fobs_code 2234912

loop_
_symmetry_equiv_pos_as_xyz
'x, y, z'
'-x+1/2, y+1/2, z'
'x, -y+1/2, z+1/2'
'-x+1/2, -y, z+1/2'
'-x, -y, -z'
'x-1/2, -y-1/2, -z'
'-x, y-1/2, -z-1/2'
'x-1/2, y, -z-1/2'

loop_
_atom_site_type_symbol
_atom_site_label
_atom_site_fract_x
_atom_site_fract_y
_atom_site_fract_z
_atom_site_U_iso_or_equiv
_atom_site_adp_type
_atom_site_calc_flag
_atom_site_occupancy
_atom_site_symmetry_multiplicity
I I1 0.153737(12) 0.243717(9) 0.639779(7) 0.01478(5) Uani d 1 1
N N1 0.57239(17) 0.09977(16) 0.66467(10) 0.0152(3) Uani d 1 1
N N2 0.91366(18) -0.12957(16) 0.57234(10) 0.0166(3) Uani d 1 1
C C1 0.72638(19) 0.00806(18) 0.65975(11) 0.0156(3) Uani d 1 1
C C2 0.7645(2) -0.03399(18) 0.57391(10) 0.0164(3) Uani d 1 1
H H1 0.720(2) -0.083(2) 0.6923(11) 0.022(5) Uiso d 1 1
H H2 0.812(2) 0.073(2) 0.6768(12) 0.025(5) Uiso d 1 1
H H3 0.677(2) -0.0965(19) 0.5534(11) 0.020(5) Uiso d 1 1
H H4 0.771(2) 0.0590(19) 0.5396(11) 0.018(4) Uiso d 1 1
H H1N 0.573(3) 0.206(3) 0.6334(13) 0.030(5) Uiso d 1 1
H H2N 0.487(2) 0.042(2) 0.6523(12) 0.027(5) Uiso d 1 1
H H3N 0.561(2) 0.131(2) 0.7119(12) 0.028(6) Uiso d 1 1
H H4N 0.932(2) -0.161(2) 0.5259(13) 0.029(5) Uiso d 1 1
H H5N 0.998(2) -0.073(2) 0.5848(13) 0.029(6) Uiso d 1 1

loop_
_atom_site_aniso_label
_atom_site_aniso_U_11
_atom_site_aniso_U_22
_atom_site_aniso_U_33
_atom_site_aniso_U_12
_atom_site_aniso_U_13
_atom_site_aniso_U_23
I1 0.01452(7) 0.01487(7) 0.01494(8) 0.00109(3) -0.00020(4) -0.00022(4)
N1 0.0146(7) 0.0161(7) 0.0150(8) -0.0014(5) 0.0018(6) -0.0016(5)
N2 0.0151(7) 0.0194(7) 0.0152(8) 0.0000(5) 0.0019(6) -0.0009(6)
C1 0.0140(8) 0.0188(8) 0.0141(8) -0.0001(6) -0.0006(6) 0.0007(6)
C2 0.0164(8) 0.0191(7) 0.0136(8) 0.0010(6) 0.0007(7) 0.0010(6)

loop_
_atom_type_symbol
_atom_type_description
_atom_type_scat_dispersion_real
_atom_type_scat_dispersion_imag
_atom_type_scat_source
I I -0.4742 1.8119 'International Tables Vol C Tables 4.2.6.8 and 6.1.1.4'
N N 0.0061 0.0033 'International Tables Vol C Tables 4.2.6.8 and 6.1.1.4'
C C 0.0033 0.0016 'International Tables Vol C Tables 4.2.6.8 and 6.1.1.4'
H H 0.0000 0.0000 'International Tables Vol C Tables 4.2.6.8 and 6.1.1.4'

loop_
_geom_angle_atom_site_label_1
_geom_angle_atom_site_label_2
_geom_angle_atom_site_label_3
_geom_angle
C1 N1 H1N 115.5(12)
C1 N1 H2N 110.4(12)
H1N N1 H2N 112.4(17)
C1 N1 H3N 108.5(13)
H1N N1 H3N 100.7(16)
H2N N1 H3N 108.6(17)
C2 N2 H4N 110.2(13)
C2 N2 H5N 109.6(12)
H4N N2 H5N 105.2(18)
N1 C1 C2 110.67(14)
N1 C1 H1 111.2(11)
C2 C1 H1 110.8(11)
N1 C1 H2 107.0(11)
C2 C1 H2 106.3(13)
H1 C1 H2 110.7(18)
N2 C2 C1 108.70(14)
N2 C2 H3 107.1(10)
C1 C2 H3 108.8(11)
N2 C2 H4 113.8(10)
C1 C2 H4 111.7(11)
H3 C2 H4 106.6(15)

loop_
_geom_bond_atom_site_label_1
_geom_bond_atom_site_label_2
_geom_bond_distance
N1 C1 1.484(2)
N1 H1N 1.06(2)
N1 H2N 0.882(19)
N1 H3N 0.84(2)
N2 C2 1.467(2)
N2 H4N 0.84(2)
N2 H5N 0.866(19)
C1 C2 1.518(2)
C1 H1 0.959(18)
C1 H2 0.937(19)
C2 H3 0.959(17)
C2 H4 0.989(18)

loop_
_geom_hbond_atom_site_label_D
_geom_hbond_atom_site_label_H
_geom_hbond_atom_site_label_A
_geom_hbond_site_symmetry_A
_geom_hbond_distance_DH
_geom_hbond_distance_HA
_geom_hbond_distance_DA
_geom_hbond_angle_DHA
N1 H1N N2 2_655 1.06(2) 1.75(2) 2.805(2) 173.0(19)
N1 H2N I1 . 0.882(19) 3.231(18) 3.6502(14) 111.6(13)
N1 H2N I1 2_545 0.882(19) 2.820(19) 3.6047(14) 148.9(15)
N1 H3N I1 8_657 0.84(2) 2.78(2) 3.5713(16) 157.9(16)
N2 H4N I1 5_656 0.84(2) 2.96(2) 3.7346(16) 155.5(16)
N2 H5N I1 1_655 0.866(19) 3.152(19) 3.9328(15) 151.2(14)

loop_
_geom_torsion_atom_site_label_1
_geom_torsion_atom_site_label_2
_geom_torsion_atom_site_label_3
_geom_torsion_atom_site_label_4
_geom_torsion
N1 C1 C2 N2 -177.75(12)

loop_
_cod_related_entry_id
_cod_related_entry_database
_cod_related_entry_code
1 ChemSpider 23940720
